data_7060775
loop_
_publ_author_name
'Bryleva, Yuliya A.'
'Artem&#x2019;ev, Alexander V.'
'Glinskaya, Ludmila A.'
'Rakhmanova, Mariana I.'
'Samsonenko, Denis G.'
'Komarov, Vladislav Yu.'
'Rogovoy, Maxim I.'
'Davydova, Maria P.'

_publ_section_title
;
 Bright photo- and triboluminescence of centrosymmetric Eu(iii) and
 Tb(iii) complexes with phosphine oxides containing azaheterocycles
;
_journal_issue 31
_journal_name_full 'New Journal of Chemistry'
_journal_page_first 13869
_journal_page_last 13876
_journal_paper_doi 10.1039/D1NJ02441H
_journal_volume 45
_journal_year 2021
_chemical_formula_sum 'C47 H29 Eu F18 N4 O8 P2'
_chemical_formula_weight 1333.64
_space_group_crystal_system monoclinic
_space_group_IT_number 14
_space_group_name_Hall '-P 2ybc'
_space_group_name_H-M_alt 'P 1 21/c 1'
_atom_sites_solution_hydrogens geom
_atom_sites_solution_primary dual
_atom_sites_solution_secondary difmap
_audit_creation_method SHELXL-2018/3
_audit_update_record
;
2021-04-19 deposited with the CCDC.	2021-06-25 downloaded from the CCDC.
;
_cell_angle_alpha 90
_cell_angle_beta 90.640(4)
_cell_angle_gamma 90
_cell_formula_units_Z 4
_cell_length_a 12.6533(5)
_cell_length_b 13.3458(5)
_cell_length_c 30.1222(15)
_cell_measurement_reflns_used 11372
_cell_measurement_temperature 150(2)
_cell_measurement_theta_max 28.31
_cell_measurement_theta_min 2.31
_cell_volume 5086.4(4)
_computing_cell_refinement 'CrysAlisPro 1.171.39.46 (Rigaku OD, 2015)'
_computing_data_collection 'CrysAlisPro 1.171.39.46 (Rigaku OD, 2015)'
_computing_data_reduction 'CrysAlisPro 1.171.39.46 (Rigaku OD, 2015)'
_computing_molecular_graphics 'ShelXle (H\"ubschle, 2011)'
_computing_publication_material 'CIFTAB (Sheldrick, 2015)'
_computing_structure_refinement 'SHELXL-2018 (Sheldrick, 2015)'
_computing_structure_solution 'SHELXT-2018 (Sheldrick, 2015)'
_diffrn_ambient_temperature 150(2)
_diffrn_detector 'CCD plate'
_diffrn_detector_area_resol_mean 10.6
_diffrn_detector_type AtlasS2
_diffrn_measured_fraction_theta_full 0.999
_diffrn_measured_fraction_theta_max 0.848
_diffrn_measurement_device 'four-circle diffractometer'
_diffrn_measurement_device_type 'New Xcalibur, AtlasS2'
_diffrn_measurement_method '\w scans'
_diffrn_radiation_monochromator graphite
_diffrn_radiation_probe x-ray
_diffrn_radiation_source 'fine-focus sealed tube'
_diffrn_radiation_type MoK\a
_diffrn_radiation_wavelength 0.71073
_diffrn_reflns_av_R_equivalents 0.0238
_diffrn_reflns_av_unetI/netI 0.0376
_diffrn_reflns_Laue_measured_fraction_full 0.999
_diffrn_reflns_Laue_measured_fraction_max 0.848
_diffrn_reflns_limit_h_max 15
_diffrn_reflns_limit_h_min -16
_diffrn_reflns_limit_k_max 9
_diffrn_reflns_limit_k_min -17
_diffrn_reflns_limit_l_max 24
_diffrn_reflns_limit_l_min -40
_diffrn_reflns_number 22730
_diffrn_reflns_point_group_measured_fraction_full 0.999
_diffrn_reflns_point_group_measured_fraction_max 0.848
_diffrn_reflns_theta_full 25.500
_diffrn_reflns_theta_max 28.559
_diffrn_reflns_theta_min 2.039
_diffrn_source 'sealed X-ray tube'
_exptl_absorpt_coefficient_mu 1.419
_exptl_absorpt_correction_T_max 1.00000
_exptl_absorpt_correction_T_min 0.94862
_exptl_absorpt_correction_type multi-scan
_exptl_absorpt_process_details
;
CrysAlisPro 1.171.39.46 (Rigaku Oxford Diffraction, 2015)
Empirical absorption correction using spherical harmonics,
implemented in SCALE3 ABSPACK scaling algorithm.
;
_exptl_crystal_colour colorless
_exptl_crystal_density_diffrn 1.742
_exptl_crystal_description plate
_exptl_crystal_F_000 2632
_exptl_crystal_recrystallization_method 'Re-crystallisation from solvent: MeOH'
_exptl_crystal_size_max 0.22
_exptl_crystal_size_mid 0.19
_exptl_crystal_size_min 0.07
_refine_diff_density_max 0.968
_refine_diff_density_min -0.700
_refine_diff_density_rms 0.082
_refine_ls_extinction_method none
_refine_ls_goodness_of_fit_ref 1.109
_refine_ls_hydrogen_treatment constr
_refine_ls_matrix_type full
_refine_ls_number_parameters 892
_refine_ls_number_reflns 10992
_refine_ls_number_restraints 567
_refine_ls_restrained_S_all 1.139
_refine_ls_R_factor_all 0.0481
_refine_ls_R_factor_gt 0.0377
_refine_ls_shift/su_max 0.003
_refine_ls_shift/su_mean 0.000
_refine_ls_structure_factor_coef Fsqd
_refine_ls_weighting_details 'w=1/[\s^2^(Fo^2^)+(0.0278P)^2^+6.4461P] where P=(Fo^2^+2Fc^2^)/3'
_refine_ls_weighting_scheme calc
_refine_ls_wR_factor_gt 0.0774
_refine_ls_wR_factor_ref 0.0802
_reflns_Friedel_coverage 0.000
_reflns_number_gt 9383
_reflns_number_total 10992
_reflns_threshold_expression 'I > 2\s(I)'
_cod_data_source_file d1nj02441h3.cif
_cod_data_source_block eu296
_cod_depositor_comments 'Adding full bibliography for 7060773--7060775.cif.'
_cod_original_sg_symbol_H-M 'P 21/c'
_cod_database_code 7060775
_shelx_shelxl_version_number 2018/3
_shelx_space_group_comment
;
The symmetry employed for this shelxl refinement is uniquely defined
by the following loop, which should always be used as a source of
symmetry information in preference to the above space-group names.
They are only intended as comments.
;
_shelx_estimated_absorpt_t_min 0.745
_shelx_estimated_absorpt_t_max 0.907

loop_
_space_group_symop_operation_xyz
'x, y, z'
'-x, y+1/2, -z+1/2'
'-x, -y, -z'
'x, -y-1/2, z-1/2'

loop_
_atom_site_label
_atom_site_type_symbol
_atom_site_fract_x
_atom_site_fract_y
_atom_site_fract_z
_atom_site_U_iso_or_equiv
_atom_site_adp_type
_atom_site_occupancy
_atom_site_site_symmetry_order
_atom_site_calc_flag
_atom_site_refinement_flags_posn
_atom_site_refinement_flags_adp
_atom_site_refinement_flags_occupancy
_atom_site_disorder_assembly
_atom_site_disorder_group
Eu1 Eu 0.73116(2) 0.66351(2) 0.39298(2) 0.01981(5) Uani 1 1 d . . . . .
O1 O 0.70581(17) 0.56178(17) 0.33111(7) 0.0255(5) Uani 1 1 d . . . . .
P1 P 0.75143(6) 0.48777(6) 0.29942(3) 0.02297(17) Uani 1 1 d . . . . .
N11 N 0.7089(3) 0.2953(3) 0.27662(11) 0.0455(8) Uani 1 1 d . . . . .
N12 N 0.5189(3) 0.2876(3) 0.32343(13) 0.0532(10) Uani 1 1 d . . . . .
C101 C 0.6730(3) 0.3751(3) 0.29996(11) 0.0285(7) Uani 1 1 d . . . . .
C102 C 0.5798(3) 0.3712(3) 0.32323(13) 0.0371(9) Uani 1 1 d . . . . .
H102 H 0.557825 0.428329 0.339486 0.045 Uiso 1 1 calc R U . . .
C103 C 0.5539(4) 0.2097(3) 0.29975(15) 0.0502(11) Uani 1 1 d . . . . .
H103 H 0.512620 0.150304 0.298675 0.060 Uiso 1 1 calc R U . . .
C104 C 0.6474(4) 0.2126(3) 0.27691(15) 0.0523(11) Uani 1 1 d . . . . .
H104 H 0.669267 0.154927 0.260951 0.063 Uiso 1 1 calc R U . . .
C105 C 0.8849(3) 0.4539(3) 0.31330(11) 0.0274(7) Uani 1 1 d . . . . .
C106 C 0.9096(3) 0.4344(3) 0.35766(12) 0.0311(8) Uani 1 1 d . . . . .
H106 H 0.855572 0.436512 0.379267 0.037 Uiso 1 1 calc R U . . .
C107 C 1.0120(3) 0.4119(3) 0.37046(13) 0.0377(9) Uani 1 1 d . . . . .
H107 H 1.028466 0.399619 0.400817 0.045 Uiso 1 1 calc R U . . .
C108 C 1.0906(3) 0.4075(3) 0.33895(14) 0.0470(11) Uani 1 1 d . . . . .
H108 H 1.160960 0.391466 0.347638 0.056 Uiso 1 1 calc R U . . .
C109 C 1.0669(3) 0.4261(4) 0.29514(15) 0.0557(13) Uani 1 1 d . . . . .
H109 H 1.121233 0.423183 0.273668 0.067 Uiso 1 1 calc R U . . .
C110 C 0.9646(3) 0.4491(3) 0.28196(12) 0.0406(9) Uani 1 1 d . . . . .
H110 H 0.948863 0.461657 0.251556 0.049 Uiso 1 1 calc R U . . .
C111 C 0.7497(2) 0.5367(3) 0.24386(11) 0.0262(7) Uani 1 1 d . . . . .
C112 C 0.7520(3) 0.6400(3) 0.23888(12) 0.0360(9) Uani 1 1 d . . . . .
H112 H 0.753861 0.682258 0.264267 0.043 Uiso 1 1 calc R U . . .
C113 C 0.7516(3) 0.6808(3) 0.19716(12) 0.0407(9) Uani 1 1 d . . . . .
H113 H 0.753785 0.751441 0.193512 0.049 Uiso 1 1 calc R U . . .
C114 C 0.7480(3) 0.6201(3) 0.16106(13) 0.0430(10) Uani 1 1 d . . . . .
H114 H 0.747519 0.648418 0.132123 0.052 Uiso 1 1 calc R U . . .
C115 C 0.7449(3) 0.5173(3) 0.16623(12) 0.0417(9) Uani 1 1 d . . . . .
H115 H 0.742406 0.475245 0.140805 0.050 Uiso 1 1 calc R U . . .
C116 C 0.7456(3) 0.4760(3) 0.20754(11) 0.0292(7) Uani 1 1 d . . . . .
H116 H 0.743198 0.405301 0.211012 0.035 Uiso 1 1 calc R U . . .
O2 O 0.78326(18) 0.82054(17) 0.41807(7) 0.0279(5) Uani 1 1 d . . . . .
P2 P 0.76760(6) 0.92843(6) 0.42897(3) 0.02227(17) Uani 1 1 d . . . . .
N21 N 0.8387(3) 1.1042(2) 0.39620(11) 0.0388(8) Uani 1 1 d . . . . .
N22 N 0.9242(3) 1.0187(3) 0.31992(11) 0.0507(9) Uani 1 1 d . . . . .
C201 C 0.8335(2) 1.0057(3) 0.38836(11) 0.0263(7) Uani 1 1 d . . . . .
C202 C 0.8741(3) 0.9635(3) 0.35043(11) 0.0356(8) Uani 1 1 d . . . . .
H202 H 0.866384 0.893438 0.345748 0.043 Uiso 1 1 calc R U . . .
C203 C 0.9302(3) 1.1165(4) 0.32786(15) 0.0507(11) Uani 1 1 d . . . . .
H203 H 0.964760 1.158520 0.307104 0.061 Uiso 1 1 calc R U . . .
C204 C 0.8877(3) 1.1585(3) 0.36537(15) 0.0487(10) Uani 1 1 d . . . . .
H204 H 0.893503 1.228876 0.369522 0.058 Uiso 1 1 calc R U . . .
C205 C 0.8230(3) 0.9540(3) 0.48289(11) 0.0284(8) Uani 1 1 d . . . . .
C206 C 0.8274(3) 1.0494(3) 0.50030(12) 0.0408(9) Uani 1 1 d . . . . .
H206 H 0.802661 1.105305 0.483628 0.049 Uiso 1 1 calc R U . . .
C207 C 0.8689(4) 1.0620(4) 0.54281(14) 0.0546(13) Uani 1 1 d . . . . .
H207 H 0.873173 1.127192 0.555323 0.065 Uiso 1 1 calc R U . . .
C208 C 0.9037(3) 0.9814(4) 0.56678(14) 0.0543(13) Uani 1 1 d . . . . .
H208 H 0.931685 0.991196 0.595861 0.065 Uiso 1 1 calc R U . . .
C209 C 0.8989(3) 0.8882(4) 0.54964(14) 0.0530(12) Uani 1 1 d . . . . .
H209 H 0.923241 0.832595 0.566608 0.064 Uiso 1 1 calc R U . . .
C210 C 0.8587(3) 0.8738(3) 0.50767(12) 0.0400(9) Uani 1 1 d . . . . .
H210 H 0.855425 0.808090 0.495585 0.048 Uiso 1 1 calc R U . . .
C211 C 0.6307(2) 0.9638(2) 0.43000(10) 0.0230(7) Uani 1 1 d . . . . .
C212 C 0.5924(3) 1.0508(3) 0.41085(12) 0.0335(8) Uani 1 1 d . . . . .
H212 H 0.639004 1.094619 0.395751 0.040 Uiso 1 1 calc R U . . .
C213 C 0.4863(3) 1.0738(3) 0.41371(13) 0.0382(9) Uani 1 1 d . . . . .
H213 H 0.460049 1.133600 0.400479 0.046 Uiso 1 1 calc R U . . .
C214 C 0.4181(3) 1.0108(3) 0.43561(12) 0.0353(8) Uani 1 1 d . . . . .
H214 H 0.345338 1.027575 0.437769 0.042 Uiso 1 1 calc R U . . .
C215 C 0.4555(3) 0.9233(3) 0.45436(12) 0.0345(8) Uani 1 1 d . . . . .
H215 H 0.408319 0.879303 0.469074 0.041 Uiso 1 1 calc R U . . .
C216 C 0.5613(3) 0.8995(3) 0.45176(11) 0.0294(8) Uani 1 1 d . . . . .
H216 H 0.587040 0.839381 0.464812 0.035 Uiso 1 1 calc R U . . .
O11 O 0.69691(18) 0.49743(17) 0.41871(7) 0.0282(5) Uani 1 1 d . . . . .
O12 O 0.68483(18) 0.66868(18) 0.47085(7) 0.0297(5) Uani 1 1 d . . . . .
C11 C 0.6696(3) 0.3426(3) 0.45141(11) 0.0514(10) Uani 1 1 d D U . . .
C12 C 0.6744(3) 0.4572(2) 0.45451(12) 0.0293(7) Uani 1 1 d D U . . .
C13 C 0.6584(3) 0.5019(3) 0.49529(12) 0.0346(8) Uani 1 1 d . . . . .
H13 H 0.639926 0.462034 0.520159 0.042 Uiso 1 1 calc R U . . .
C14 C 0.6691(3) 0.6045(3) 0.50000(11) 0.0329(8) Uani 1 1 d D U . . .
C15 C 0.6571(8) 0.6430(7) 0.5475(2) 0.0550(19) Uani 0.5 1 d D U P A 1
F11 F 0.7712(6) 0.3119(10) 0.4493(3) 0.061(2) Uani 0.5 1 d D U P B 1
F12 F 0.6267(6) 0.3059(7) 0.4141(2) 0.0521(18) Uani 0.5 1 d D U P B 1
F13 F 0.6217(9) 0.3022(13) 0.4862(4) 0.065(3) Uani 0.5 1 d D U P B 1
C15' C 0.6771(8) 0.6519(7) 0.5467(2) 0.0567(18) Uani 0.5 1 d D U P A 2
F11' F 0.7589(6) 0.3010(11) 0.4373(3) 0.068(2) Uani 0.5 1 d D U P B 2
F12' F 0.5881(6) 0.3224(8) 0.4241(3) 0.070(2) Uani 0.5 1 d D U P B 2
F13' F 0.6522(8) 0.2951(13) 0.4897(3) 0.055(2) Uani 0.5 1 d D U P B 2
F14 F 0.6479(8) 0.7429(7) 0.5523(4) 0.0591(19) Uani 0.5 1 d D U P A 1
F15 F 0.7513(8) 0.6369(7) 0.5679(3) 0.0712(19) Uani 0.5 1 d D U P A 1
F16 F 0.5883(6) 0.5890(7) 0.5712(3) 0.0602(18) Uani 0.5 1 d D U P A 1
F14' F 0.6109(7) 0.7315(7) 0.5452(4) 0.065(2) Uani 0.5 1 d D U P A 2
F15' F 0.7789(7) 0.6675(6) 0.5588(3) 0.0680(19) Uani 0.5 1 d D U P A 2
F16' F 0.6403(6) 0.5916(7) 0.5789(3) 0.0670(19) Uani 0.5 1 d D U P A 2
O21 O 0.89137(17) 0.62603(18) 0.43328(7) 0.0274(5) Uani 1 1 d . . . . .
O22 O 0.87971(17) 0.69072(17) 0.34504(7) 0.0260(5) Uani 1 1 d . . . . .
C21 C 1.0580(3) 0.6314(4) 0.46848(14) 0.0441(10) Uani 1 1 d . U . . .
C22 C 0.9865(3) 0.6472(3) 0.42769(12) 0.0283(7) Uani 1 1 d . . . . .
C23 C 1.0349(3) 0.6803(3) 0.38938(12) 0.0350(9) Uani 1 1 d . . . . .
H23 H 1.108875 0.692461 0.389701 0.042 Uiso 1 1 calc R U . . .
C24 C 0.9775(3) 0.6961(3) 0.35065(11) 0.0272(7) Uani 1 1 d . . . . .
C25 C 1.0400(3) 0.7276(3) 0.30947(13) 0.0401(9) Uani 1 1 d . U . . .
F21 F 1.0971(12) 0.5454(14) 0.4729(8) 0.056(3) Uani 0.5 1 d . U P C 1
F22 F 1.0179(18) 0.6657(17) 0.5038(9) 0.050(3) Uani 0.5 1 d . U P C 1
F23 F 1.1553(10) 0.6670(8) 0.4637(5) 0.051(2) Uani 0.5 1 d . U P C 1
F21' F 1.0739(11) 0.5278(12) 0.4717(8) 0.050(2) Uani 0.5 1 d . U P C 2
F22' F 1.0028(18) 0.6476(16) 0.5069(9) 0.048(3) Uani 0.5 1 d . U P C 2
F23' F 1.1386(10) 0.6981(8) 0.4693(5) 0.058(2) Uani 0.5 1 d . U P C 2
F24 F 1.0653(7) 0.8210(11) 0.3118(4) 0.053(2) Uani 0.5 1 d . U P D 1
F25 F 1.1332(7) 0.6771(10) 0.3053(4) 0.049(2) Uani 0.5 1 d . U P D 1
F26 F 0.9863(9) 0.7090(6) 0.2720(3) 0.0532(19) Uani 0.5 1 d . U P D 1
F24' F 1.0971(7) 0.8124(12) 0.3190(5) 0.054(2) Uani 0.5 1 d . U P D 2
F25' F 1.1061(8) 0.6607(10) 0.2975(4) 0.059(2) Uani 0.5 1 d . U P D 2
F26' F 0.9779(8) 0.7531(6) 0.2762(3) 0.057(2) Uani 0.5 1 d . U P D 2
O31 O 0.67791(17) 0.78570(17) 0.33724(7) 0.0265(5) Uani 1 1 d . . . . .
O32 O 0.54339(17) 0.67419(19) 0.39032(7) 0.0297(5) Uani 1 1 d . . . . .
C31 C 0.6047(3) 0.9026(3) 0.28881(12) 0.0352(8) Uani 1 1 d . U . . .
C32 C 0.5923(3) 0.8195(2) 0.32288(10) 0.0252(7) Uani 1 1 d . . . . .
C33 C 0.4915(3) 0.7916(3) 0.33525(12) 0.0370(9) Uani 1 1 d . . . . .
H33 H 0.431960 0.822119 0.321291 0.044 Uiso 1 1 calc R U . . .
C34 C 0.4763(3) 0.7200(3) 0.36758(12) 0.0356(9) Uani 1 1 d . U . . .
C35 C 0.3628(3) 0.6919(5) 0.37775(18) 0.0630(12) Uani 1 1 d . U . . .
F31 F 0.6755(8) 0.8806(11) 0.2580(5) 0.046(2) Uani 0.5 1 d . U P E 1
F32 F 0.6393(8) 0.9836(11) 0.3098(4) 0.045(2) Uani 0.5 1 d . U P E 1
F33 F 0.5139(15) 0.9246(8) 0.2685(5) 0.045(2) Uani 0.5 1 d . U P E 1
F31' F 0.6465(8) 0.8664(11) 0.2516(4) 0.046(2) Uani 0.5 1 d . U P E 2
F32' F 0.6699(7) 0.9761(11) 0.3021(4) 0.044(2) Uani 0.5 1 d . U P E 2
F33' F 0.5143(14) 0.9504(8) 0.2765(5) 0.042(2) Uani 0.5 1 d . U P E 2
F34 F 0.2896(8) 0.7420(8) 0.3563(3) 0.083(2) Uani 0.5 1 d . U P F 1
F35 F 0.3414(7) 0.6028(8) 0.3663(3) 0.086(2) Uani 0.5 1 d . U P F 1
F36 F 0.3492(6) 0.6967(6) 0.4228(3) 0.0668(19) Uani 0.5 1 d . U P F 1
F34' F 0.2950(7) 0.7715(7) 0.3741(3) 0.064(2) Uani 0.5 1 d . U P F 2
F35' F 0.3280(8) 0.6239(9) 0.3462(3) 0.093(2) Uani 0.5 1 d . U P F 2
F36' F 0.3437(7) 0.6435(7) 0.4125(3) 0.084(2) Uani 0.5 1 d . U P F 2

loop_
_atom_site_aniso_label
_atom_site_aniso_U_11
_atom_site_aniso_U_22
_atom_site_aniso_U_33
_atom_site_aniso_U_23
_atom_site_aniso_U_13
_atom_site_aniso_U_12
Eu1 0.01940(8) 0.01782(8) 0.02224(8) -0.00007(7) 0.00175(5) 0.00041(7)
O1 0.0238(11) 0.0252(12) 0.0274(12) -0.0028(10) 0.0003(9) 0.0004(10)
P1 0.0252(4) 0.0198(4) 0.0239(4) -0.0023(4) 0.0007(3) 0.0001(3)
N11 0.058(2) 0.0283(17) 0.050(2) -0.0012(16) 0.0028(17) -0.0032(16)
N12 0.050(2) 0.043(2) 0.066(2) 0.002(2) -0.0004(18) -0.0171(18)
C101 0.0359(19) 0.0202(16) 0.0293(17) -0.0005(15) -0.0037(14) -0.0027(15)
C102 0.034(2) 0.035(2) 0.042(2) -0.0042(18) 0.0013(16) -0.0088(17)
C103 0.065(3) 0.028(2) 0.057(3) 0.004(2) -0.006(2) -0.015(2)
C104 0.075(3) 0.020(2) 0.062(3) -0.005(2) 0.001(2) -0.003(2)
C105 0.0257(17) 0.0227(17) 0.0336(18) -0.0044(15) -0.0007(14) -0.0008(14)
C106 0.0320(18) 0.0236(18) 0.0378(19) 0.0029(16) 0.0011(15) 0.0030(15)
C107 0.039(2) 0.031(2) 0.042(2) -0.0018(18) -0.0071(17) 0.0074(17)
C108 0.029(2) 0.058(3) 0.054(3) -0.009(2) -0.0072(18) 0.0134(19)
C109 0.032(2) 0.084(4) 0.051(3) -0.015(3) 0.0070(18) 0.014(2)
C110 0.033(2) 0.057(3) 0.0316(19) -0.0085(19) -0.0012(15) 0.0080(19)
C111 0.0221(16) 0.0296(18) 0.0268(16) -0.0013(15) 0.0012(13) 0.0002(14)
C112 0.050(2) 0.027(2) 0.0309(18) -0.0022(16) 0.0026(16) 0.0002(17)
C113 0.062(3) 0.024(2) 0.036(2) 0.0058(17) 0.0034(18) 0.0017(18)
C114 0.049(2) 0.049(3) 0.032(2) 0.0089(19) 0.0061(17) 0.000(2)
C115 0.051(2) 0.044(2) 0.0304(19) -0.0054(19) -0.0004(17) 0.001(2)
C116 0.0360(19) 0.0240(18) 0.0275(17) -0.0028(15) 0.0021(14) -0.0019(15)
O2 0.0350(13) 0.0193(12) 0.0294(12) -0.0030(10) 0.0040(10) 0.0000(10)
P2 0.0242(4) 0.0190(4) 0.0237(4) -0.0030(4) 0.0032(3) -0.0019(3)
N21 0.0436(18) 0.0260(17) 0.0469(19) 0.0004(15) 0.0099(15) -0.0052(14)
N22 0.057(2) 0.057(2) 0.0383(19) 0.0064(18) 0.0154(16) -0.0051(19)
C201 0.0260(16) 0.0228(17) 0.0299(17) -0.0005(15) 0.0012(13) -0.0007(14)
C202 0.040(2) 0.036(2) 0.0307(18) 0.0024(17) 0.0058(16) -0.0004(17)
C203 0.053(3) 0.051(3) 0.048(2) 0.020(2) 0.012(2) -0.009(2)
C204 0.054(3) 0.031(2) 0.062(3) 0.011(2) 0.012(2) -0.007(2)
C205 0.0235(16) 0.035(2) 0.0264(17) -0.0056(16) 0.0056(13) -0.0058(15)
C206 0.051(2) 0.038(2) 0.0330(19) -0.0110(18) 0.0083(17) -0.0161(19)
C207 0.059(3) 0.063(3) 0.042(2) -0.024(2) 0.014(2) -0.033(2)
C208 0.030(2) 0.100(4) 0.033(2) -0.010(3) 0.0003(16) -0.019(2)
C209 0.048(3) 0.075(3) 0.036(2) 0.000(2) -0.0111(19) 0.005(2)
C210 0.037(2) 0.047(2) 0.036(2) -0.0044(19) -0.0055(16) 0.0039(18)
C211 0.0237(16) 0.0228(17) 0.0227(15) -0.0042(14) 0.0006(12) -0.0011(13)
C212 0.0310(19) 0.0288(19) 0.041(2) 0.0014(17) 0.0088(15) 0.0001(16)
C213 0.039(2) 0.032(2) 0.043(2) 0.0051(18) 0.0037(17) 0.0083(17)
C214 0.0245(17) 0.046(2) 0.0357(19) -0.0044(18) 0.0034(14) 0.0043(17)
C215 0.0306(19) 0.037(2) 0.0358(19) -0.0011(18) 0.0082(15) -0.0052(16)
C216 0.0287(17) 0.0268(18) 0.0329(18) 0.0032(16) 0.0028(14) -0.0022(15)
O11 0.0337(13) 0.0232(12) 0.0278(12) 0.0038(11) 0.0005(10) -0.0031(10)
O12 0.0356(13) 0.0280(13) 0.0256(11) 0.0015(11) 0.0059(10) 0.0040(11)
C11 0.083(3) 0.0306(19) 0.040(2) 0.0110(18) -0.014(2) -0.015(2)
C12 0.0290(17) 0.0214(17) 0.0372(19) 0.0070(16) -0.0057(15) -0.0037(14)
C13 0.039(2) 0.034(2) 0.0312(18) 0.0128(17) 0.0046(15) 0.0015(17)
C14 0.0389(19) 0.035(2) 0.0251(17) 0.0058(16) 0.0055(14) 0.0083(16)
C15 0.090(4) 0.046(3) 0.029(3) 0.005(3) 0.012(3) 0.008(3)
F11 0.106(4) 0.030(4) 0.045(4) -0.013(3) -0.023(3) 0.017(3)
F12 0.089(4) 0.026(3) 0.041(3) -0.004(2) -0.006(3) -0.013(3)
F13 0.105(6) 0.037(4) 0.055(3) 0.025(3) -0.005(4) -0.025(5)
C15' 0.090(4) 0.051(3) 0.029(3) 0.010(3) 0.014(3) 0.018(3)
F11' 0.117(4) 0.030(3) 0.059(5) -0.014(4) 0.010(4) 0.007(4)
F12' 0.107(5) 0.042(4) 0.062(4) 0.011(3) -0.032(4) -0.034(4)
F13' 0.078(5) 0.034(3) 0.052(3) 0.018(3) -0.013(3) -0.007(4)
F14 0.098(5) 0.048(3) 0.031(3) -0.008(3) 0.007(3) 0.009(3)
F15 0.107(4) 0.076(4) 0.031(3) -0.003(3) -0.009(3) -0.004(4)
F16 0.085(5) 0.064(3) 0.032(3) 0.004(3) 0.025(3) -0.001(4)
F14' 0.115(6) 0.042(3) 0.038(4) -0.008(3) 0.019(4) 0.024(4)
F15' 0.114(5) 0.063(4) 0.027(3) 0.006(3) -0.012(3) -0.008(3)
F16' 0.110(5) 0.062(3) 0.030(3) 0.009(3) 0.022(4) 0.004(4)
O21 0.0236(12) 0.0258(12) 0.0328(12) 0.0054(11) 0.0006(9) -0.0013(10)
O22 0.0221(11) 0.0274(13) 0.0286(12) -0.0011(10) 0.0020(9) 0.0005(9)
C21 0.0302(19) 0.054(3) 0.048(2) 0.015(2) -0.0045(17) -0.0038(18)
C22 0.0242(16) 0.0238(18) 0.0367(18) 0.0036(15) -0.0037(14) 0.0007(14)
C23 0.0203(16) 0.043(2) 0.042(2) 0.0072(18) 0.0011(14) -0.0032(15)
C24 0.0234(17) 0.0229(17) 0.0354(18) 0.0007(15) 0.0060(14) -0.0008(14)
C25 0.0297(18) 0.051(2) 0.0397(19) 0.0034(19) 0.0066(15) -0.0067(17)
F21 0.036(5) 0.067(6) 0.065(4) 0.015(5) -0.012(4) 0.012(4)
F22 0.040(5) 0.067(6) 0.042(4) 0.004(4) -0.007(4) -0.005(4)
F23 0.025(3) 0.072(6) 0.055(4) 0.011(4) -0.006(2) -0.008(4)
F21' 0.037(5) 0.049(5) 0.064(4) 0.023(4) -0.012(4) 0.001(3)
F22' 0.043(6) 0.068(7) 0.034(4) 0.007(4) -0.007(4) -0.005(4)
F23' 0.041(5) 0.072(6) 0.060(4) 0.014(4) -0.022(3) -0.021(4)
F24 0.050(5) 0.051(3) 0.056(4) 0.015(3) 0.017(4) -0.015(4)
F25 0.025(3) 0.074(5) 0.048(4) 0.000(3) 0.011(3) 0.001(3)
F26 0.046(3) 0.081(5) 0.032(3) -0.003(4) 0.008(2) -0.009(4)
F24' 0.041(4) 0.062(4) 0.060(4) 0.012(3) 0.006(3) -0.022(4)
F25' 0.052(5) 0.069(4) 0.056(4) -0.009(3) 0.025(4) 0.003(4)
F26' 0.043(3) 0.085(5) 0.041(3) 0.025(4) 0.005(3) -0.011(4)
O31 0.0224(11) 0.0234(12) 0.0338(12) 0.0041(11) -0.0008(9) 0.0015(10)
O32 0.0222(11) 0.0376(14) 0.0293(12) 0.0054(11) 0.0002(9) 0.0028(11)
C31 0.0365(18) 0.0333(19) 0.0358(18) 0.0061(16) -0.0047(15) 0.0031(16)
C32 0.0302(17) 0.0220(17) 0.0233(15) -0.0002(14) -0.0026(13) 0.0044(14)
C33 0.0241(17) 0.051(2) 0.0358(19) 0.0133(19) -0.0040(15) 0.0034(17)
C34 0.0210(17) 0.050(2) 0.0355(19) 0.0042(18) 0.0008(14) -0.0030(16)
C35 0.0265(19) 0.087(3) 0.075(3) 0.039(3) -0.0054(19) -0.009(2)
F31 0.045(4) 0.047(4) 0.047(4) 0.014(3) 0.015(3) 0.000(3)
F32 0.057(5) 0.027(3) 0.052(4) 0.004(3) -0.003(4) -0.001(4)
F33 0.045(3) 0.047(5) 0.044(4) 0.017(4) -0.012(3) 0.006(5)
F31' 0.056(5) 0.047(4) 0.036(3) 0.011(3) 0.008(4) 0.005(4)
F32' 0.041(4) 0.032(4) 0.060(4) 0.017(3) -0.007(3) -0.011(3)
F33' 0.040(3) 0.034(4) 0.051(5) 0.011(3) -0.011(3) 0.007(4)
F34 0.027(3) 0.115(5) 0.107(5) 0.053(4) -0.012(4) -0.007(4)
F35 0.049(3) 0.102(4) 0.108(5) 0.032(4) -0.015(4) -0.036(3)
F36 0.033(3) 0.100(5) 0.067(4) 0.016(4) 0.024(2) -0.009(4)
F34' 0.020(3) 0.073(4) 0.100(5) 0.010(4) 0.009(3) 0.006(3)
F35' 0.055(4) 0.114(5) 0.110(5) 0.007(5) -0.005(4) -0.048(4)
F36' 0.042(3) 0.121(5) 0.090(5) 0.065(4) 0.008(3) -0.013(4)

loop_
_atom_type_symbol
_atom_type_description
_atom_type_scat_dispersion_real
_atom_type_scat_dispersion_imag
_atom_type_scat_source
C C 0.0033 0.0016 'International Tables Vol C Tables 4.2.6.8 and 6.1.1.4'
H H 0.0000 0.0000 'International Tables Vol C Tables 4.2.6.8 and 6.1.1.4'
N N 0.0061 0.0033 'International Tables Vol C Tables 4.2.6.8 and 6.1.1.4'
O O 0.0106 0.0060 'International Tables Vol C Tables 4.2.6.8 and 6.1.1.4'
F F 0.0171 0.0103 'International Tables Vol C Tables 4.2.6.8 and 6.1.1.4'
P P 0.1023 0.0942 'International Tables Vol C Tables 4.2.6.8 and 6.1.1.4'
Eu Eu -0.1578 3.6682 'International Tables Vol C Tables 4.2.6.8 and 6.1.1.4'

loop_
_geom_angle_atom_site_label_1
_geom_angle_atom_site_label_2
_geom_angle_atom_site_label_3
_geom_angle
_geom_angle_site_symmetry_1
_geom_angle_site_symmetry_3
_geom_angle_publ_flag
O1 Eu1 O11 72.20(8) . . ?
O1 Eu1 O12 139.39(8) . . ?
O1 Eu1 O21 113.03(8) . . ?
O1 Eu1 O22 73.10(8) . . ?
O1 Eu1 O31 78.66(8) . . ?
O1 Eu1 O32 83.07(8) . . ?
O2 Eu1 O1 145.53(8) . . ?
O2 Eu1 O11 141.62(8) . . ?
O2 Eu1 O12 74.35(8) . . ?
O2 Eu1 O21 77.80(8) . . ?
O2 Eu1 O22 80.71(8) . . ?
O2 Eu1 O31 72.22(8) . . ?
O2 Eu1 O32 103.69(8) . . ?
O11 Eu1 O12 70.49(8) . . ?
O11 Eu1 O21 78.36(8) . . ?
O11 Eu1 O22 118.65(8) . . ?
O11 Eu1 O31 142.81(8) . . ?
O12 Eu1 O31 125.51(8) . . ?
O21 Eu1 O12 74.28(8) . . ?
O21 Eu1 O22 71.04(7) . . ?
O21 Eu1 O31 135.58(7) . . ?
O22 Eu1 O12 140.69(8) . . ?
O22 Eu1 O31 72.37(7) . . ?
O32 Eu1 O11 83.22(8) . . ?
O32 Eu1 O12 77.22(8) . . ?
O32 Eu1 O21 149.90(8) . . ?
O32 Eu1 O22 139.06(7) . . ?
O32 Eu1 O31 70.59(8) . . ?
P1 O1 Eu1 147.92(13) . . ?
O1 P1 C101 109.22(15) . . ?
O1 P1 C105 112.78(14) . . ?
O1 P1 C111 110.74(15) . . ?
C105 P1 C101 107.76(16) . . ?
C105 P1 C111 108.08(15) . . ?
C111 P1 C101 108.11(16) . . ?
C104 N11 C101 116.2(4) . . ?
C103 N12 C102 116.4(4) . . ?
N11 C101 P1 117.6(3) . . ?
N11 C101 C102 121.8(3) . . ?
C102 C101 P1 120.7(3) . . ?
N12 C102 C101 121.5(4) . . ?
N12 C102 H102 119.2 . . ?
C101 C102 H102 119.2 . . ?
N12 C103 H103 118.8 . . ?
N12 C103 C104 122.4(4) . . ?
C104 C103 H103 118.8 . . ?
N11 C104 C103 121.6(4) . . ?
N11 C104 H104 119.2 . . ?
C103 C104 H104 119.2 . . ?
C106 C105 P1 118.1(3) . . ?
C110 C105 P1 122.8(3) . . ?
C110 C105 C106 119.1(3) . . ?
C105 C106 H106 119.7 . . ?
C107 C106 C105 120.6(3) . . ?
C107 C106 H106 119.7 . . ?
C106 C107 H107 120.1 . . ?
C106 C107 C108 119.8(4) . . ?
C108 C107 H107 120.1 . . ?
C107 C108 H108 120.0 . . ?
C109 C108 C107 120.1(4) . . ?
C109 C108 H108 120.0 . . ?
C108 C109 H109 119.7 . . ?
C108 C109 C110 120.6(4) . . ?
C110 C109 H109 119.7 . . ?
C105 C110 H110 120.1 . . ?
C109 C110 C105 119.9(4) . . ?
C109 C110 H110 120.1 . . ?
C112 C111 P1 117.5(3) . . ?
C116 C111 P1 122.2(3) . . ?
C116 C111 C112 120.3(3) . . ?
C111 C112 H112 120.2 . . ?
C113 C112 C111 119.6(3) . . ?
C113 C112 H112 120.2 . . ?
C112 C113 H113 120.0 . . ?
C114 C113 C112 119.9(4) . . ?
C114 C113 H113 120.0 . . ?
C113 C114 H114 119.9 . . ?
C113 C114 C115 120.2(4) . . ?
C115 C114 H114 119.9 . . ?
C114 C115 H115 119.8 . . ?
C116 C115 C114 120.4(4) . . ?
C116 C115 H115 119.8 . . ?
C111 C116 H116 120.2 . . ?
C115 C116 C111 119.6(3) . . ?
C115 C116 H116 120.2 . . ?
P2 O2 Eu1 154.96(15) . . ?
O2 P2 C201 109.75(15) . . ?
O2 P2 C205 109.37(16) . . ?
O2 P2 C211 112.85(15) . . ?
C205 P2 C201 108.95(16) . . ?
C205 P2 C211 107.53(15) . . ?
C211 P2 C201 108.29(15) . . ?
C204 N21 C201 115.6(3) . . ?
C203 N22 C202 116.3(4) . . ?
N21 C201 P2 117.5(3) . . ?
N21 C201 C202 122.0(3) . . ?
C202 C201 P2 120.4(3) . . ?
N22 C202 C201 121.7(4) . . ?
N22 C202 H202 119.1 . . ?
C201 C202 H202 119.1 . . ?
N22 C203 H203 119.1 . . ?
N22 C203 C204 121.7(4) . . ?
C204 C203 H203 119.1 . . ?
N21 C204 C203 122.6(4) . . ?
N21 C204 H204 118.7 . . ?
C203 C204 H204 118.7 . . ?
C206 C205 P2 122.3(3) . . ?
C206 C205 C210 120.0(3) . . ?
C210 C205 P2 117.7(3) . . ?
C205 C206 H206 120.8 . . ?
C205 C206 C207 118.4(4) . . ?
C207 C206 H206 120.8 . . ?
C206 C207 H207 119.7 . . ?
C208 C207 C206 120.6(4) . . ?
C208 C207 H207 119.7 . . ?
C207 C208 H208 119.6 . . ?
C209 C208 C207 120.7(4) . . ?
C209 C208 H208 119.6 . . ?
C208 C209 H209 120.1 . . ?
C208 C209 C210 119.8(5) . . ?
C210 C209 H209 120.1 . . ?
C205 C210 H210 119.8 . . ?
C209 C210 C205 120.4(4) . . ?
C209 C210 H210 119.8 . . ?
C212 C211 P2 123.2(3) . . ?
C212 C211 C216 119.6(3) . . ?
C216 C211 P2 117.3(3) . . ?
C211 C212 H212 120.1 . . ?
C211 C212 C213 119.8(3) . . ?
C213 C212 H212 120.1 . . ?
C212 C213 H213 119.7 . . ?
C214 C213 C212 120.5(4) . . ?
C214 C213 H213 119.7 . . ?
C213 C214 H214 120.0 . . ?
C215 C214 C213 119.9(3) . . ?
C215 C214 H214 120.0 . . ?
C214 C215 H215 120.0 . . ?
C214 C215 C216 120.0(3) . . ?
C216 C215 H215 120.0 . . ?
C211 C216 H216 119.9 . . ?
C215 C216 C211 120.1(3) . . ?
C215 C216 H216 119.9 . . ?
C12 O11 Eu1 136.7(2) . . ?
C14 O12 Eu1 134.9(2) . . ?
F11 C11 C12 105.5(7) . . ?
F12 C11 C12 115.6(5) . . ?
F12 C11 F11 103.2(6) . . ?
F13 C11 C12 112.0(9) . . ?
F13 C11 F11 110.8(8) . . ?
F13 C11 F12 109.3(8) . . ?
F11' C11 C12 113.7(7) . . ?
F11' C11 F12' 111.7(7) . . ?
F11' C11 F13' 103.0(9) . . ?
F12' C11 C12 105.6(5) . . ?
F13' C11 C12 115.3(9) . . ?
F13' C11 F12' 107.5(8) . . ?
O11 C12 C11 112.8(3) . . ?
O11 C12 C13 128.5(3) . . ?
C13 C12 C11 118.6(3) . . ?
C12 C13 H13 119.9 . . ?
C12 C13 C14 120.2(3) . . ?
C14 C13 H13 119.9 . . ?
O12 C14 C13 128.7(3) . . ?
O12 C14 C15 116.6(5) . . ?
O12 C14 C15' 110.6(5) . . ?
C13 C14 C15 114.7(4) . . ?
C13 C14 C15' 120.2(5) . . ?
F14 C15 C14 116.3(8) . . ?
F15 C15 C14 108.2(7) . . ?
F15 C15 F14 95.0(8) . . ?
F15 C15 F16 107.6(7) . . ?
F16 C15 C14 113.0(7) . . ?
F16 C15 F14 114.6(10) . . ?
F14' C15' C14 104.8(7) . . ?
F15' C15' C14 111.1(7) . . ?
F15' C15' F14' 118.4(9) . . ?
F16' C15' C14 113.1(7) . . ?
F16' C15' F14' 106.0(9) . . ?
F16' C15' F15' 103.6(7) . . ?
C22 O21 Eu1 133.9(2) . . ?
C24 O22 Eu1 134.9(2) . . ?
F21 C21 C22 116.1(10) . . ?
F21 C21 F22 113.7(15) . . ?
F21 C21 F23 88.5(8) . . ?
F22 C21 C22 112.6(12) . . ?
F22 C21 F23 110.0(11) . . ?
F23 C21 C22 113.8(7) . . ?
F21' C21 C22 105.9(8) . . ?
F22' C21 C22 110.7(11) . . ?
F22' C21 F21' 99.9(13) . . ?
F23' C21 C22 111.2(7) . . ?
F23' C21 F21' 122.7(8) . . ?
F23' C21 F22' 105.7(11) . . ?
O21 C22 C21 115.0(3) . . ?
O21 C22 C23 128.3(3) . . ?
C23 C22 C21 116.7(3) . . ?
C22 C23 H23 119.4 . . ?
C24 C23 C22 121.2(3) . . ?
C24 C23 H23 119.4 . . ?
O22 C24 C23 128.0(3) . . ?
O22 C24 C25 115.1(3) . . ?
C23 C24 C25 116.8(3) . . ?
F24 C25 C24 110.5(7) . . ?
F24 C25 F25 105.5(7) . . ?
F24 C25 F26 110.5(7) . . ?
F25 C25 C24 113.1(6) . . ?
F26 C25 C24 111.7(5) . . ?
F26 C25 F25 105.2(7) . . ?
F24' C25 C24 109.4(7) . . ?
F25' C25 C24 112.4(7) . . ?
F25' C25 F24' 106.9(7) . . ?
F25' C25 F26' 110.7(7) . . ?
F26' C25 C24 112.2(5) . . ?
F26' C25 F24' 104.8(7) . . ?
C32 O31 Eu1 135.7(2) . . ?
C34 O32 Eu1 136.2(2) . . ?
F31 C31 C32 112.7(7) . . ?
F32 C31 C32 108.0(6) . . ?
F32 C31 F31 107.0(7) . . ?
F32 C31 F33 108.6(7) . . ?
F33 C31 C32 112.1(7) . . ?
F33 C31 F31 108.2(8) . . ?
F31' C31 C32 110.3(7) . . ?
F31' C31 F32' 105.6(7) . . ?
F31' C31 F33' 106.4(8) . . ?
F32' C31 C32 113.5(6) . . ?
F32' C31 F33' 104.6(8) . . ?
F33' C31 C32 115.7(7) . . ?
O31 C32 C31 113.7(3) . . ?
O31 C32 C33 127.5(3) . . ?
C33 C32 C31 118.7(3) . . ?
C32 C33 H33 119.6 . . ?
C34 C33 C32 120.8(3) . . ?
C34 C33 H33 119.6 . . ?
O32 C34 C33 129.0(3) . . ?
O32 C34 C35 114.1(3) . . ?
C33 C34 C35 116.9(3) . . ?
F34 C35 C34 116.1(6) . . ?
F34 C35 F36 111.7(7) . . ?
F35 C35 C34 112.1(6) . . ?
F35 C35 F34 101.4(7) . . ?
F35 C35 F36 106.6(6) . . ?
F36 C35 C34 108.5(5) . . ?
F34' C35 C34 112.7(6) . . ?
F34' C35 F35' 105.1(6) . . ?
F35' C35 C34 108.5(6) . . ?
F36' C35 C34 119.1(5) . . ?
F36' C35 F34' 109.8(7) . . ?
F36' C35 F35' 100.0(7) . . ?

loop_
_geom_bond_atom_site_label_1
_geom_bond_atom_site_label_2
_geom_bond_distance
_geom_bond_site_symmetry_2
_geom_bond_publ_flag
Eu1 O1 2.325(2) . yes
Eu1 O2 2.321(2) . yes
Eu1 O11 2.389(2) . yes
Eu1 O12 2.425(2) . yes
Eu1 O21 2.404(2) . yes
Eu1 O22 2.410(2) . yes
Eu1 O31 2.430(2) . yes
Eu1 O32 2.381(2) . yes
O1 P1 1.494(2) . ?
P1 C101 1.802(4) . ?
P1 C105 1.793(3) . ?
P1 C111 1.797(3) . ?
N11 C101 1.357(5) . ?
N11 C104 1.351(5) . ?
N12 C102 1.355(5) . ?
N12 C103 1.339(6) . ?
C101 C102 1.379(5) . ?
C102 H102 0.9500 . ?
C103 H103 0.9500 . ?
C103 C104 1.376(6) . ?
C104 H104 0.9500 . ?
C105 C106 1.393(5) . ?
C105 C110 1.390(5) . ?
C106 H106 0.9500 . ?
C106 C107 1.380(5) . ?
C107 H107 0.9500 . ?
C107 C108 1.383(5) . ?
C108 H108 0.9500 . ?
C108 C109 1.373(6) . ?
C109 H109 0.9500 . ?
C109 C110 1.384(5) . ?
C110 H110 0.9500 . ?
C111 C112 1.387(5) . ?
C111 C116 1.362(5) . ?
C112 H112 0.9500 . ?
C112 C113 1.369(5) . ?
C113 H113 0.9500 . ?
C113 C114 1.356(5) . ?
C114 H114 0.9500 . ?
C114 C115 1.381(6) . ?
C115 H115 0.9500 . ?
C115 C116 1.361(5) . ?
C116 H116 0.9500 . ?
O2 P2 1.490(2) . ?
P2 C201 1.810(3) . ?
P2 C205 1.795(3) . ?
P2 C211 1.796(3) . ?
N21 C201 1.337(4) . ?
N21 C204 1.336(5) . ?
N22 C202 1.343(5) . ?
N22 C203 1.329(6) . ?
C201 C202 1.378(5) . ?
C202 H202 0.9500 . ?
C203 H203 0.9500 . ?
C203 C204 1.376(6) . ?
C204 H204 0.9500 . ?
C205 C206 1.378(5) . ?
C205 C210 1.379(5) . ?
C206 H206 0.9500 . ?
C206 C207 1.389(6) . ?
C207 H207 0.9500 . ?
C207 C208 1.365(7) . ?
C208 H208 0.9500 . ?
C208 C209 1.349(7) . ?
C209 H209 0.9500 . ?
C209 C210 1.371(5) . ?
C210 H210 0.9500 . ?
C211 C212 1.381(5) . ?
C211 C216 1.396(5) . ?
C212 H212 0.9500 . ?
C212 C213 1.382(5) . ?
C213 H213 0.9500 . ?
C213 C214 1.379(5) . ?
C214 H214 0.9500 . ?
C214 C215 1.378(5) . ?
C215 H215 0.9500 . ?
C215 C216 1.379(5) . ?
C216 H216 0.9500 . ?
O11 C12 1.241(4) . ?
O12 C14 1.244(4) . ?
C11 C12 1.533(5) . ?
C11 F11 1.352(6) . ?
C11 F12 1.336(6) . ?
C11 F13 1.332(6) . ?
C11 F11' 1.332(6) . ?
C11 F12' 1.339(6) . ?
C11 F13' 1.335(6) . ?
C12 C13 1.383(5) . ?
C13 H13 0.9500 . ?
C13 C14 1.383(5) . ?
C14 C15 1.529(7) . ?
C14 C15' 1.545(7) . ?
C15 F14 1.346(7) . ?
C15 F15 1.338(7) . ?
C15 F16 1.341(6) . ?
C15' F14' 1.354(7) . ?
C15' F15' 1.351(6) . ?
C15' F16' 1.346(6) . ?
O21 C22 1.250(4) . ?
O22 C24 1.248(4) . ?
C21 C22 1.532(5) . ?
C21 F21 1.26(2) . ?
C21 F22 1.27(3) . ?
C21 F23 1.330(14) . ?
C21 F21' 1.400(18) . ?
C21 F22' 1.38(3) . ?
C21 F23' 1.354(14) . ?
C22 C23 1.385(5) . ?
C23 H23 0.9500 . ?
C23 C24 1.384(5) . ?
C24 C25 1.538(5) . ?
C25 F24 1.288(15) . ?
C25 F25 1.366(13) . ?
C25 F26 1.335(11) . ?
C25 F24' 1.370(15) . ?
C25 F25' 1.278(14) . ?
C25 F26' 1.312(11) . ?
O31 C32 1.247(4) . ?
O32 C34 1.245(4) . ?
C31 C32 1.520(5) . ?
C31 F31 1.330(14) . ?
C31 F32 1.324(14) . ?
C31 F33 1.329(18) . ?
C31 F31' 1.336(15) . ?
C31 F32' 1.340(14) . ?
C31 F33' 1.357(17) . ?
C32 C33 1.384(5) . ?
C33 H33 0.9500 . ?
C33 C34 1.380(5) . ?
C34 C35 1.519(5) . ?
C35 F34 1.307(11) . ?
C35 F35 1.266(12) . ?
C35 F36 1.372(9) . ?
C35 F34' 1.369(10) . ?
C35 F35' 1.382(12) . ?
C35 F36' 1.257(10) . ?
